data_4510299
loop_
_publ_author_name
'Kim, Euni'
'Lee, Haeri'
'Noh, Tae Hwan'
'Jung, Ok-Sang'

_publ_section_title
;
 Suprachannels via a Molecular Array of 2D Networks: Solvent Effects,
 Anion Exchange, and Physicochemical Properties of Silver(I) Complexes
 BearingN,N&#x2032;,N&#x2033;-Tris(2-pyridinylethyl)-1,3,5-benzenetricarboxamide
;
_journal_issue 4
_journal_name_full 'Crystal Growth &amp; Design'
_journal_page_first 1888
_journal_paper_doi 10.1021/cg500025k
_journal_volume 14
_journal_year 2014
_chemical_formula_sum 'C62 H72 Ag3 N15 O19'
_chemical_formula_weight 1654.96
_chemical_name_systematic
; 
 ? 
;
_space_group_IT_number 14
_symmetry_cell_setting monoclinic
_symmetry_space_group_name_Hall '-P 2ybc'
_symmetry_space_group_name_H-M 'P 1 21/c 1'
_atom_sites_solution_hydrogens geom
_atom_sites_solution_primary direct
_atom_sites_solution_secondary difmap
_audit_creation_method SHELXL-97
_cell_angle_alpha 90.00
_cell_angle_beta 94.5260(10)
_cell_angle_gamma 90.00
_cell_formula_units_Z 2
_cell_length_a 14.1583(2)
_cell_length_b 27.6117(3)
_cell_length_c 9.64310(10)
_cell_measurement_reflns_used 9896
_cell_measurement_temperature 173(2)
_cell_measurement_theta_max 22.51
_cell_measurement_theta_min 2.24
_cell_volume 3758.07(8)
_computing_cell_refinement 'Bruker APEX2'
_computing_data_collection 'Bruker APEX2'
_computing_data_reduction 'Bruker APEX2'
_computing_molecular_graphics 'Bruker SHELXTL'
_computing_publication_material 'Bruker SHELXTL'
_computing_structure_refinement 'SHELXL-97 (Sheldrick, 2008)'
_computing_structure_solution 'SHELXS-97 (Sheldrick, 2008)'
_diffrn_ambient_temperature 173(2)
_diffrn_measured_fraction_theta_full 1.000
_diffrn_measured_fraction_theta_max 1.000
_diffrn_measurement_device_type 'Bruker Breeze CCD'
_diffrn_measurement_method '\f and \w scans'
_diffrn_radiation_monochromator graphite
_diffrn_radiation_source 'fine-focus sealed tube'
_diffrn_radiation_type MoK\a
_diffrn_radiation_wavelength 0.71073
_diffrn_reflns_av_R_equivalents 0.0431
_diffrn_reflns_av_unetI/netI 0.0419
_diffrn_reflns_limit_h_max 17
_diffrn_reflns_limit_h_min -17
_diffrn_reflns_limit_k_max 34
_diffrn_reflns_limit_k_min -32
_diffrn_reflns_limit_l_max 12
_diffrn_reflns_limit_l_min -10
_diffrn_reflns_number 61495
_diffrn_reflns_theta_full 26.50
_diffrn_reflns_theta_max 26.50
_diffrn_reflns_theta_min 1.44
_exptl_absorpt_coefficient_mu 0.849
_exptl_absorpt_correction_T_max 0.8832
_exptl_absorpt_correction_T_min 0.7117
_exptl_absorpt_correction_type multi-scan
_exptl_absorpt_process_details SADABS
_exptl_crystal_colour yellow
_exptl_crystal_density_diffrn 1.463
_exptl_crystal_density_method 'not measured'
_exptl_crystal_description BLOCK
_exptl_crystal_F_000 1684
_exptl_crystal_size_max 0.43
_exptl_crystal_size_mid 0.24
_exptl_crystal_size_min 0.15
_refine_diff_density_max 1.305
_refine_diff_density_min -1.010
_refine_diff_density_rms 0.169
_refine_ls_extinction_method none
_refine_ls_goodness_of_fit_ref 1.028
_refine_ls_hydrogen_treatment constr
_refine_ls_matrix_type full
_refine_ls_number_parameters 514
_refine_ls_number_reflns 7790
_refine_ls_number_restraints 63
_refine_ls_restrained_S_all 1.098
_refine_ls_R_factor_all 0.1300
_refine_ls_R_factor_gt 0.0811
_refine_ls_shift/su_max 0.001
_refine_ls_shift/su_mean 0.000
_refine_ls_structure_factor_coef Fsqd
_refine_ls_weighting_details 'calc w=1/[\s^2^(Fo^2^)+(0.1886P)^2^+1.1870P] where P=(Fo^2^+2Fc^2^)/3'
_refine_ls_weighting_scheme calc
_refine_ls_wR_factor_gt 0.2432
_refine_ls_wR_factor_ref 0.2846
_reflns_number_gt 4550
_reflns_number_total 7790
_reflns_threshold_expression >2sigma(I)
_cod_data_source_file cg500025k_si_002.cif
_cod_data_source_block 976465
_cod_depositor_comments
;
The following automatic conversions were performed:

'_symmetry_cell_setting' value 'Monoclinic' changed to 'monoclinic'
according to
/usr/data/users/saulius/automatic-downloads/current/ACS/lib/dictionaries/cif_core.dic
dictionary named 'cif_core.dic' version 2.4.2 from 2011-04-26.

Automatic conversion script
Id: cif_fix_values 2281 2013-09-26 08:29:07Z andrius 
;
_cod_original_sg_symbol_H-M P2(1)/c
_cod_database_code 4510299

loop_
_symmetry_equiv_pos_as_xyz
'x, y, z'
'-x, y+1/2, -z+1/2'
'-x, -y, -z'
'x, -y-1/2, z-1/2'

loop_
_atom_site_label
_atom_site_type_symbol
_atom_site_fract_x
_atom_site_fract_y
_atom_site_fract_z
_atom_site_U_iso_or_equiv
_atom_site_adp_type
_atom_site_occupancy
_atom_site_symmetry_multiplicity
_atom_site_calc_flag
_atom_site_refinement_flags
_atom_site_disorder_assembly
_atom_site_disorder_group
Ag1 Ag 0.50830(4) 0.61709(2) 0.24243(6) 0.0698(3) Uani 1 1 d . . .
Ag2 Ag -0.01993(14) 0.50513(13) 0.5022(4) 0.0930(7) Uani 0.50 1 d P . .
O1 O 0.4705(4) 0.51935(16) 0.3141(6) 0.0742(14) Uani 1 1 d . A .
O2 O 0.2033(4) 0.45594(19) 0.5414(6) 0.0816(15) Uani 1 1 d . . .
O3 O 0.3687(4) 0.26632(16) 0.2822(6) 0.0866(16) Uani 1 1 d . . .
N1 N 0.6281(5) 0.61895(18) 0.1126(7) 0.0646(16) Uani 1 1 d . A .
N2 N -0.0802(5) 0.4538(2) 0.6325(6) 0.0718(16) Uani 1 1 d . . .
N3 N 0.5953(5) 0.13659(19) 0.1109(7) 0.0649(16) Uani 1 1 d . . .
N4 N 0.5799(4) 0.47067(18) 0.2339(6) 0.0610(15) Uani 1 1 d . A .
H4A H 0.5978 0.4409 0.2168 0.073 Uiso 1 1 calc R . .
N5 N 0.1949(5) 0.3783(3) 0.5972(8) 0.086(2) Uani 1 1 d . . .
H5A H 0.2199 0.3492 0.5935 0.103 Uiso 1 1 calc R . .
N6 N 0.4871(6) 0.2926(2) 0.1705(11) 0.117(3) Uani 1 1 d . . .
H6C H 0.5232 0.3176 0.1549 0.140 Uiso 1 1 calc R . .
C1 C 0.6731(7) 0.6620(3) 0.0979(10) 0.086(2) Uani 1 1 d . . .
H1 H 0.6513 0.6897 0.1447 0.103 Uiso 1 1 calc R A .
C2 C 0.7483(7) 0.6672(3) 0.0188(11) 0.093(3) Uani 1 1 d . A .
H2 H 0.7764 0.6981 0.0093 0.112 Uiso 1 1 calc R . .
C3 C 0.7828(6) 0.6286(3) -0.0458(10) 0.079(2) Uani 1 1 d . . .
H3 H 0.8373 0.6314 -0.0967 0.094 Uiso 1 1 calc R A .
C4 C 0.7363(5) 0.5849(3) -0.0356(8) 0.0653(18) Uani 1 1 d . A .
H4 H 0.7568 0.5573 -0.0840 0.078 Uiso 1 1 calc R . .
C5 C 0.6594(5) 0.5811(2) 0.0453(7) 0.0530(15) Uani 1 1 d . . .
C6 C 0.6090(5) 0.5337(2) 0.0625(7) 0.0599(16) Uani 1 1 d . A .
H6A H 0.6232 0.5113 -0.0134 0.072 Uiso 1 1 calc R . .
H6B H 0.5397 0.5392 0.0563 0.072 Uiso 1 1 calc R . .
C7 C 0.6400(5) 0.5110(2) 0.2010(8) 0.0630(17) Uani 1 1 d . . .
H7A H 0.7062 0.4996 0.1995 0.076 Uiso 1 1 calc R A .
H7B H 0.6385 0.5359 0.2748 0.076 Uiso 1 1 calc R . .
C8 C 0.4987(4) 0.4783(2) 0.2893(7) 0.0497(14) Uani 1 1 d . . .
C9 C -0.1521(7) 0.4709(4) 0.6989(11) 0.094(3) Uani 1 1 d . . .
H9 H -0.1677 0.5042 0.6877 0.112 Uiso 1 1 calc R . .
C10 C -0.2050(6) 0.4434(4) 0.7823(10) 0.094(3) Uani 1 1 d . . .
H10 H -0.2571 0.4571 0.8247 0.112 Uiso 1 1 calc R . .
C11 C -0.1808(7) 0.3957(5) 0.8031(11) 0.099(3) Uani 1 1 d . . .
H11A H -0.2140 0.3761 0.8640 0.119 Uiso 1 1 calc R . .
C12 C -0.1082(7) 0.3770(3) 0.7345(11) 0.089(3) Uani 1 1 d . . .
H12A H -0.0915 0.3439 0.7466 0.106 Uiso 1 1 calc R . .
C13 C -0.0596(5) 0.4052(3) 0.6492(8) 0.0658(18) Uani 1 1 d . . .
C14 C 0.0207(6) 0.3862(3) 0.5757(9) 0.078(2) Uani 1 1 d . . .
H14A H 0.0307 0.4069 0.4942 0.094 Uiso 1 1 calc R . .
H14B H 0.0064 0.3530 0.5421 0.094 Uiso 1 1 calc R . .
C15 C 0.1116(6) 0.3859(3) 0.6763(10) 0.087(3) Uani 1 1 d . . .
H15A H 0.1176 0.4171 0.7268 0.104 Uiso 1 1 calc R . .
H15B H 0.1075 0.3596 0.7456 0.104 Uiso 1 1 calc R . .
C16 C 0.2321(5) 0.4138(3) 0.5327(7) 0.0615(17) Uani 1 1 d . . .
C17 C 0.6372(5) 0.1019(3) 0.0411(8) 0.0601(17) Uani 1 1 d . . .
H17 H 0.6170 0.0694 0.0524 0.072 Uiso 1 1 calc R . .
C18 C 0.7063(6) 0.1101(3) -0.0441(9) 0.072(2) Uani 1 1 d . . .
H18 H 0.7340 0.0839 -0.0903 0.086 Uiso 1 1 calc R . .
C19 C 0.7356(6) 0.1557(3) -0.0632(10) 0.092(3) Uani 1 1 d . . .
H19 H 0.7830 0.1625 -0.1249 0.111 Uiso 1 1 calc R . .
C20 C 0.6950(7) 0.1929(3) 0.0096(12) 0.111(4) Uani 1 1 d . . .
H20 H 0.7135 0.2255 -0.0039 0.134 Uiso 1 1 calc R . .
C21 C 0.6280(7) 0.1823(3) 0.1013(10) 0.086(3) Uani 1 1 d . . .
C22 C 0.5883(7) 0.2226(3) 0.1879(10) 0.094(3) Uani 1 1 d . . .
H22A H 0.5649 0.2090 0.2738 0.113 Uiso 1 1 calc R . .
H22B H 0.6383 0.2467 0.2145 0.113 Uiso 1 1 calc R . .
C23 C 0.5084(7) 0.2462(3) 0.1007(10) 0.090(2) Uani 1 1 d . . .
H23A H 0.5273 0.2524 0.0056 0.108 Uiso 1 1 calc R . .
H23B H 0.4519 0.2249 0.0940 0.108 Uiso 1 1 calc R . .
C24 C 0.4188(6) 0.2994(2) 0.2534(8) 0.070(2) Uani 1 1 d . . .
C25 C 0.4413(4) 0.4348(2) 0.3234(6) 0.0476(14) Uani 1 1 d . A .
C26 C 0.3659(4) 0.4415(2) 0.4066(6) 0.0496(14) Uani 1 1 d . . .
H26 H 0.3513 0.4731 0.4371 0.059 Uiso 1 1 calc R A .
C27 C 0.3126(5) 0.4029(3) 0.4446(7) 0.0550(15) Uani 1 1 d . A .
C28 C 0.3323(5) 0.3560(2) 0.3954(8) 0.0593(17) Uani 1 1 d . . .
H28 H 0.2960 0.3291 0.4219 0.071 Uiso 1 1 calc R A .
C29 C 0.4042(4) 0.3494(2) 0.3091(7) 0.0520(15) Uani 1 1 d . A .
C30 C 0.4600(5) 0.3886(2) 0.2740(7) 0.0542(16) Uani 1 1 d . . .
H30 H 0.5107 0.3837 0.2165 0.065 Uiso 1 1 calc R A .
N7 N 0.3604(7) 0.6301(3) -0.0323(6) 0.130(5) Uani 1 1 d D . .
O4 O 0.4553(10) 0.6399(16) 0.010(4) 0.30(2) Uani 0.50 1 d PDU A 1
O5 O 0.2857(8) 0.6051(4) -0.1040(13) 0.092(4) Uani 0.50 1 d PD A 1
O6 O 0.3054(10) 0.6721(4) -0.0262(19) 0.118(5) Uani 0.50 1 d PDU A 1
O4' O 0.3770(8) 0.5896(5) 0.0321(13) 0.089(3) Uani 0.50 1 d PD A 2
O5' O 0.3351(9) 0.6290(4) -0.1753(7) 0.090(4) Uani 0.50 1 d PD A 2
O6' O 0.3547(13) 0.6734(4) 0.0420(15) 0.122(5) Uani 0.50 1 d PDU A 2
N8 N -0.0304(13) 0.4450(7) 0.1332(17) 0.164(10) Uani 0.50 1 d PD . .
O7 O 0.0338(10) 0.4225(6) 0.2305(14) 0.131(6) Uani 0.50 1 d PD . .
O8 O -0.1054(9) 0.4644(8) 0.202(3) 0.28(2) Uani 0.50 1 d PD . .
O9 O -0.008(4) 0.444(2) -0.0054(16) 0.90(12) Uani 0.50 1 d PDU . .
O11 O 0.7878(6) 0.7224(2) 0.3758(9) 0.131(3) Uani 1 1 d . . .
H11B H 0.7440 0.7044 0.3995 0.157 Uiso 1 1 d R . .
H11C H 0.7655 0.7429 0.3178 0.157 Uiso 1 1 d R . .
O12 O -0.087(4) 0.311(3) 0.119(7) 0.48(4) Uani 0.50 1 d PU . .
H12B H -0.1236 0.2892 0.0837 0.574 Uiso 0.50 1 d PR . .
C12C H -0.0313 0.3003 0.1260 0.574 Uiso 0.50 1 d PR . .
O13 O 0.044(2) 0.2299(13) 0.259(4) 0.31(2) Uani 0.50 1 d PD . .
H13 H 0.0223 0.2402 0.1806 0.370 Uiso 0.50 1 calc PR . .
C31 C 0.048(4) 0.2662(16) 0.351(6) 0.35(4) Uani 0.50 1 d PDU . .
H31A H 0.0243 0.2972 0.3093 0.422 Uiso 0.50 1 calc PR . .
H31B H 0.1114 0.2706 0.3986 0.422 Uiso 0.50 1 calc PR . .
C32 C -0.024(5) 0.243(3) 0.446(6) 0.49(6) Uani 0.50 1 d PDU . .
H32A H 0.0107 0.2271 0.5261 0.583 Uiso 0.50 1 calc PR . .
H32B H -0.0625 0.2184 0.3934 0.583 Uiso 0.50 1 calc PR . .
H32C H -0.0658 0.2678 0.4797 0.583 Uiso 0.50 1 calc PR . .

loop_
_atom_site_aniso_label
_atom_site_aniso_U_11
_atom_site_aniso_U_22
_atom_site_aniso_U_33
_atom_site_aniso_U_23
_atom_site_aniso_U_13
_atom_site_aniso_U_12
Ag1 0.0902(5) 0.0546(4) 0.0672(4) -0.0045(2) 0.0223(3) 0.0052(3)
Ag2 0.0753(19) 0.0958(16) 0.1108(10) 0.0507(11) 0.0262(16) 0.0090(13)
O1 0.104(4) 0.026(2) 0.096(4) -0.008(2) 0.029(3) 0.003(2)
O2 0.074(3) 0.066(3) 0.106(4) -0.019(3) 0.018(3) 0.010(3)
O3 0.120(4) 0.029(2) 0.116(4) -0.004(3) 0.045(3) -0.017(3)
N1 0.095(4) 0.030(3) 0.071(4) 0.004(2) 0.024(3) -0.003(3)
N2 0.076(4) 0.073(4) 0.068(4) 0.005(3) 0.012(3) 0.002(3)
N3 0.088(4) 0.033(3) 0.077(4) 0.002(3) 0.026(3) 0.005(3)
N4 0.075(4) 0.023(2) 0.086(4) 0.004(3) 0.012(3) -0.003(2)
N5 0.077(4) 0.079(5) 0.105(6) 0.034(4) 0.031(4) 0.030(3)
N6 0.155(7) 0.030(3) 0.178(8) -0.012(4) 0.099(6) -0.008(4)
C1 0.115(6) 0.034(4) 0.110(6) 0.000(4) 0.027(5) -0.009(4)
C2 0.117(7) 0.050(5) 0.115(7) 0.018(5) 0.026(6) -0.027(5)
C3 0.075(5) 0.076(6) 0.087(6) 0.018(4) 0.022(4) -0.005(4)
C4 0.074(4) 0.058(4) 0.065(4) 0.006(3) 0.005(4) -0.001(3)
C5 0.068(4) 0.036(3) 0.055(4) -0.001(3) 0.007(3) -0.003(3)
C6 0.077(4) 0.035(3) 0.067(4) -0.006(3) 0.005(3) -0.005(3)
C7 0.074(4) 0.039(4) 0.074(5) 0.010(3) 0.000(4) -0.008(3)
C8 0.063(4) 0.029(3) 0.057(3) 0.002(3) -0.001(3) 0.004(3)
C9 0.098(7) 0.074(6) 0.107(7) 0.000(5) -0.006(6) 0.022(5)
C10 0.064(5) 0.121(9) 0.099(7) -0.030(6) 0.026(5) 0.000(5)
C11 0.093(6) 0.110(8) 0.101(7) -0.016(6) 0.052(5) -0.018(6)
C12 0.091(6) 0.074(6) 0.104(7) 0.014(5) 0.022(5) -0.009(4)
C13 0.056(4) 0.075(5) 0.067(4) 0.012(4) 0.014(3) -0.007(3)
C14 0.084(5) 0.078(6) 0.075(5) -0.008(4) 0.016(4) -0.002(4)
C15 0.082(6) 0.095(7) 0.088(6) 0.027(5) 0.031(5) 0.034(5)
C16 0.059(4) 0.057(4) 0.068(4) -0.002(3) 0.004(3) 0.010(3)
C17 0.074(4) 0.036(3) 0.071(4) -0.006(3) 0.012(4) 0.002(3)
C18 0.081(5) 0.052(5) 0.085(5) -0.013(4) 0.016(4) 0.008(4)
C19 0.093(6) 0.075(6) 0.116(7) -0.020(5) 0.051(5) -0.009(5)
C20 0.129(8) 0.050(5) 0.166(10) -0.002(6) 0.075(7) -0.017(5)
C21 0.115(6) 0.042(4) 0.110(6) -0.006(4) 0.055(5) 0.001(4)
C22 0.120(7) 0.068(6) 0.097(6) 0.004(5) 0.027(6) -0.018(5)
C23 0.125(7) 0.058(5) 0.090(6) -0.004(4) 0.034(5) -0.005(5)
C24 0.096(5) 0.033(3) 0.085(5) 0.003(3) 0.035(4) -0.001(3)
C25 0.061(4) 0.030(3) 0.051(3) 0.001(2) -0.004(3) -0.001(2)
C26 0.065(4) 0.031(3) 0.053(3) -0.005(3) 0.003(3) 0.008(3)
C27 0.055(4) 0.055(4) 0.054(4) -0.001(3) 0.003(3) 0.012(3)
C28 0.067(4) 0.038(4) 0.073(4) 0.005(3) 0.007(3) -0.004(3)
C29 0.066(4) 0.024(3) 0.067(4) 0.000(3) 0.012(3) -0.001(3)
C30 0.070(4) 0.030(3) 0.065(4) 0.000(3) 0.016(3) 0.005(3)
N7 0.293(16) 0.054(5) 0.054(4) -0.012(3) 0.086(7) -0.033(6)
O4 0.31(2) 0.30(2) 0.30(2) 0.020(14) 0.030(14) 0.016(14)
O5 0.130(10) 0.058(7) 0.088(8) -0.027(6) 0.015(8) -0.020(7)
O6 0.128(10) 0.118(10) 0.112(10) -0.024(8) 0.030(8) -0.042(8)
O4' 0.089(8) 0.096(9) 0.084(8) -0.027(7) 0.017(6) -0.002(6)
O5' 0.087(8) 0.070(8) 0.115(11) -0.013(7) 0.015(7) -0.002(6)
O6' 0.156(11) 0.125(10) 0.080(8) -0.002(7) -0.011(8) -0.060(9)
N8 0.18(2) 0.22(3) 0.086(12) -0.021(14) -0.079(14) 0.036(18)
O7 0.133(12) 0.169(17) 0.092(10) 0.011(10) 0.023(9) -0.034(11)
O8 0.051(8) 0.153(18) 0.61(6) -0.06(3) -0.084(17) 0.038(10)
O9 0.90(12) 0.89(12) 0.90(12) -0.004(18) 0.07(2) 0.000(18)
O11 0.175(7) 0.075(4) 0.146(6) 0.007(4) 0.033(5) 0.023(4)
O12 0.48(4) 0.48(4) 0.48(4) 0.028(15) 0.052(15) 0.003(15)
O13 0.30(4) 0.31(4) 0.32(4) -0.15(3) 0.07(3) -0.20(3)
C31 0.36(4) 0.35(4) 0.35(4) -0.022(17) 0.034(17) 0.008(17)
C32 0.49(6) 0.48(6) 0.49(6) -0.015(18) 0.041(18) -0.008(17)

loop_
_atom_type_symbol
_atom_type_description
_atom_type_scat_dispersion_real
_atom_type_scat_dispersion_imag
_atom_type_scat_source
C C 0.0033 0.0016 'International Tables Vol C Tables 4.2.6.8 and 6.1.1.4'
H H 0.0000 0.0000 'International Tables Vol C Tables 4.2.6.8 and 6.1.1.4'
N N 0.0061 0.0033 'International Tables Vol C Tables 4.2.6.8 and 6.1.1.4'
O O 0.0106 0.0060 'International Tables Vol C Tables 4.2.6.8 and 6.1.1.4'
Ag Ag -0.8971 1.1015 'International Tables Vol C Tables 4.2.6.8 and 6.1.1.4'

loop_
_geom_angle_atom_site_label_1
_geom_angle_atom_site_label_2
_geom_angle_atom_site_label_3
_geom_angle
_geom_angle_site_symmetry_1
_geom_angle_site_symmetry_3
N3 Ag1 N1 162.9(2) 2_655 .
N3 Ag1 O4 111.4(8) 2_655 .
N1 Ag1 O4 70.0(6) . .
Ag2 Ag2 N2 98.2(6) 3_566 .
Ag2 Ag2 N2 65.9(6) 3_566 3_566
N2 Ag2 N2 164.10(10) . 3_566
C5 N1 C1 117.4(7) . .
C5 N1 Ag1 124.5(4) . .
C1 N1 Ag1 118.0(5) . .
C9 N2 C13 116.8(7) . .
C9 N2 Ag2 114.1(6) . .
C13 N2 Ag2 128.9(5) . .
C9 N2 Ag2 128.8(6) . 3_566
C13 N2 Ag2 114.3(5) . 3_566
Ag2 N2 Ag2 15.90(10) . 3_566
C17 N3 C21 117.9(7) . .
C17 N3 Ag1 119.8(5) . 2_645
C21 N3 Ag1 121.8(5) . 2_645
C8 N4 C7 120.6(5) . .
C8 N4 H4A 119.7 . .
C7 N4 H4A 119.7 . .
C16 N5 C15 121.0(7) . .
C16 N5 H5A 119.5 . .
C15 N5 H5A 119.5 . .
C24 N6 C23 125.6(7) . .
C24 N6 H6C 117.2 . .
C23 N6 H6C 117.2 . .
N1 C1 C2 122.7(8) . .
N1 C1 H1 118.6 . .
C2 C1 H1 118.6 . .
C3 C2 C1 120.3(7) . .
C3 C2 H2 119.9 . .
C1 C2 H2 119.9 . .
C2 C3 C4 117.8(8) . .
C2 C3 H3 121.1 . .
C4 C3 H3 121.1 . .
C3 C4 C5 120.1(7) . .
C3 C4 H4 119.9 . .
C5 C4 H4 119.9 . .
N1 C5 C4 121.5(6) . .
N1 C5 C6 116.9(6) . .
C4 C5 C6 121.6(6) . .
C5 C6 C7 110.5(5) . .
C5 C6 H6A 109.6 . .
C7 C6 H6A 109.6 . .
C5 C6 H6B 109.6 . .
C7 C6 H6B 109.6 . .
H6A C6 H6B 108.1 . .
N4 C7 C6 112.1(6) . .
N4 C7 H7A 109.2 . .
C6 C7 H7A 109.2 . .
N4 C7 H7B 109.2 . .
C6 C7 H7B 109.2 . .
H7A C7 H7B 107.9 . .
O1 C8 N4 122.1(6) . .
O1 C8 C25 120.3(6) . .
N4 C8 C25 117.6(5) . .
N2 C9 C10 124.1(9) . .
N2 C9 H9 117.9 . .
C10 C9 H9 117.9 . .
C9 C10 C11 118.4(8) . .
C9 C10 H10 120.8 . .
C11 C10 H10 120.8 . .
C12 C11 C10 118.7(9) . .
C12 C11 H11A 120.6 . .
C10 C11 H11A 120.6 . .
C13 C12 C11 120.8(9) . .
C13 C12 H12A 119.6 . .
C11 C12 H12A 119.6 . .
C12 C13 N2 121.0(8) . .
C12 C13 C14 122.1(8) . .
N2 C13 C14 116.8(7) . .
C13 C14 C15 109.5(7) . .
C13 C14 H14A 109.8 . .
C15 C14 H14A 109.8 . .
C13 C14 H14B 109.8 . .
C15 C14 H14B 109.8 . .
H14A C14 H14B 108.2 . .
N5 C15 C14 109.7(7) . .
N5 C15 H15A 109.7 . .
C14 C15 H15A 109.7 . .
N5 C15 H15B 109.7 . .
C14 C15 H15B 109.7 . .
H15A C15 H15B 108.2 . .
O2 C16 N5 122.1(7) . .
O2 C16 C27 119.6(7) . .
N5 C16 C27 118.3(6) . .
N3 C17 C18 124.0(7) . .
N3 C17 H17 118.0 . .
C18 C17 H17 118.0 . .
C19 C18 C17 119.3(7) . .
C19 C18 H18 120.4 . .
C17 C18 H18 120.4 . .
C18 C19 C20 118.5(8) . .
C18 C19 H19 120.7 . .
C20 C19 H19 120.7 . .
C21 C20 C19 119.9(8) . .
C21 C20 H20 120.0 . .
C19 C20 H20 120.0 . .
N3 C21 C20 120.0(7) . .
N3 C21 C22 120.1(7) . .
C20 C21 C22 119.9(7) . .
C23 C22 C21 107.7(8) . .
C23 C22 H22A 110.2 . .
C21 C22 H22A 110.2 . .
C23 C22 H22B 110.2 . .
C21 C22 H22B 110.2 . .
H22A C22 H22B 108.5 . .
N6 C23 C22 106.9(8) . .
N6 C23 H23A 110.3 . .
C22 C23 H23A 110.3 . .
N6 C23 H23B 110.3 . .
C22 C23 H23B 110.3 . .
H23A C23 H23B 108.6 . .
O3 C24 N6 120.5(7) . .
O3 C24 C29 121.0(6) . .
N6 C24 C29 118.4(6) . .
C30 C25 C26 119.4(6) . .
C30 C25 C8 122.5(6) . .
C26 C25 C8 118.1(5) . .
C27 C26 C25 120.8(5) . .
C27 C26 H26 119.6 . .
C25 C26 H26 119.6 . .
C26 C27 C28 119.6(6) . .
C26 C27 C16 116.9(6) . .
C28 C27 C16 123.5(7) . .
C29 C28 C27 119.9(6) . .
C29 C28 H28 120.0 . .
C27 C28 H28 120.0 . .
C28 C29 C30 120.3(6) . .
C28 C29 C24 117.8(6) . .
C30 C29 C24 121.9(6) . .
C25 C30 C29 120.0(6) . .
C25 C30 H30 120.0 . .
C29 C30 H30 120.0 . .
O4' N7 O5' 118.6(9) . .
O4' N7 O6' 120.6(10) . .
O5' N7 O6' 120.1(10) . .
O4' N7 O4 83.9(18) . .
O5' N7 O4 117.2(17) . .
O6' N7 O4 77.2(19) . .
O4' N7 O5 85.0(9) . .
O5' N7 O5 51.5(7) . .
O6' N7 O5 127.0(11) . .
O4 N7 O5 156(2) . .
O4' N7 O6 141.0(10) . .
O5' N7 O6 87.6(10) . .
O6' N7 O6 38.4(7) . .
O4 N7 O6 111(2) . .
O5 N7 O6 91.6(10) . .
N7 O4 Ag1 116.4(19) . .
O8 N8 O7 109.3(13) . .
O8 N8 O9 134.4(14) . .
O7 N8 O9 116.3(5) . .
H11B O11 H11C 109.5 . .
H12B O12 C12C 109.5 . .
C31 O13 H13 109.5 . .
O13 C31 C32 95.1(4) . .
O13 C31 H31A 112.7 . .
C32 C31 H31A 112.7 . .
O13 C31 H31B 112.7 . .
C32 C31 H31B 112.7 . .
H31A C31 H31B 110.2 . .
C31 C32 H32A 109.5 . .
C31 C32 H32B 109.5 . .
H32A C32 H32B 109.5 . .
C31 C32 H32C 109.5 . .
H32A C32 H32C 109.5 . .
H32B C32 H32C 109.5 . .

loop_
_geom_bond_atom_site_label_1
_geom_bond_atom_site_label_2
_geom_bond_distance
_geom_bond_site_symmetry_2
Ag1 N3 2.183(6) 2_655
Ag1 N1 2.187(7) .
Ag1 O4 2.39(3) .
Ag2 Ag2 0.636(3) 3_566
Ag2 N2 2.118(7) .
Ag2 N2 2.296(7) 3_566
O1 C8 1.231(7) .
O2 C16 1.238(8) .
O3 C24 1.201(8) .
N1 C5 1.325(8) .
N1 C1 1.362(9) .
N2 C9 1.330(11) .
N2 C13 1.381(10) .
N2 Ag2 2.296(7) 3_566
N3 C17 1.337(9) .
N3 C21 1.350(9) .
N3 Ag1 2.183(6) 2_645
N4 C8 1.323(8) .
N4 C7 1.452(8) .
N4 H4A 0.8800 .
N5 C16 1.295(9) .
N5 C15 1.470(11) .
N5 H5A 0.8800 .
N6 C24 1.316(10) .
N6 C23 1.489(10) .
N6 H6C 0.8800 .
C1 C2 1.365(13) .
C1 H1 0.9500 .
C2 C3 1.344(12) .
C2 H2 0.9500 .
C3 C4 1.384(11) .
C3 H3 0.9500 .
C4 C5 1.392(10) .
C4 H4 0.9500 .
C5 C6 1.507(9) .
C6 C7 1.509(10) .
C6 H6A 0.9900 .
C6 H6B 0.9900 .
C7 H7A 0.9900 .
C7 H7B 0.9900 .
C8 C25 1.500(8) .
C9 C10 1.370(14) .
C9 H9 0.9500 .
C10 C11 1.372(14) .
C10 H10 0.9500 .
C11 C12 1.368(14) .
C11 H11A 0.9500 .
C12 C13 1.358(11) .
C12 H12A 0.9500 .
C13 C14 1.482(11) .
C14 C15 1.549(13) .
C14 H14A 0.9900 .
C14 H14B 0.9900 .
C15 H15A 0.9900 .
C15 H15B 0.9900 .
C16 C27 1.505(10) .
C17 C18 1.346(11) .
C17 H17 0.9500 .
C18 C19 1.344(12) .
C18 H18 0.9500 .
C19 C20 1.393(13) .
C19 H19 0.9500 .
C20 C21 1.378(12) .
C20 H20 0.9500 .
C21 C22 1.525(12) .
C22 C23 1.503(14) .
C22 H22A 0.9900 .
C22 H22B 0.9900 .
C23 H23A 0.9900 .
C23 H23B 0.9900 .
C24 C29 1.504(9) .
C25 C30 1.396(8) .
C25 C26 1.398(9) .
C26 C27 1.372(9) .
C26 H26 0.9500 .
C27 C28 1.414(10) .
C28 C29 1.377(9) .
C28 H28 0.9500 .
C29 C30 1.396(9) .
C30 H30 0.9500 .
N7 O4' 1.292(15) .
N7 O5' 1.3978(16) .
N7 O6' 1.3993(11) .
N7 O4 1.3996(16) .
N7 O5 1.3998(16) .
N7 O6 1.401(2) .
N8 O8 1.400(2) .
N8 O7 1.400(2) .
N8 O9 1.401(2) .
O11 H11B 0.8398 .
O11 H11C 0.8403 .
O12 H12B 0.8399 .
O12 C12C 0.8400 .
O13 C31 1.337(3) .
O13 H13 0.8400 .
C31 C32 1.566(3) .
C31 H31A 0.9900 .
C31 H31B 0.9900 .
C32 H32A 0.9800 .
C32 H32B 0.9800 .
C32 H32C 0.9800 .
